data_2212150
loop_
_publ_author_name
'Lemmerer, Andreas'
'Billing, David G.'

_publ_section_title
;
 2,4,6-Trimethylanilinium iodide
;
_journal_coeditor_code FB2038
_journal_issue 2
_journal_name_full 'Acta Crystallographica Section E'
_journal_page_first o929
_journal_page_last o931
_journal_paper_doi 10.1107/S160053680700253X
_journal_volume 63
_journal_year 2007
_chemical_formula_iupac 'C9 H14 N +, I -'
_chemical_formula_moiety 'C9 H14 N +, I -'
_chemical_formula_sum 'C9 H14 I N'
_chemical_formula_weight 263.11
_chemical_name_systematic
;
2,4,6-trimethylanilinium iodide
;
_space_group_IT_number 62
_symmetry_cell_setting orthorhombic
_symmetry_space_group_name_Hall '-P 2ac 2n'
_symmetry_space_group_name_H-M 'P n m a'
_atom_sites_solution_hydrogens difmap
_atom_sites_solution_primary direct
_atom_sites_solution_secondary difmap
_audit_creation_method 'WinGX routine CIF_UPDATE'
_cell_angle_alpha 90
_cell_angle_beta 90
_cell_angle_gamma 90
_cell_formula_units_Z 4
_cell_length_a 17.814(2)
_cell_length_b 6.8175(8)
_cell_length_c 8.7449(11)
_cell_measurement_reflns_used 842
_cell_measurement_temperature 293(2)
_cell_measurement_theta_max 28.202
_cell_measurement_theta_min 2.595
_cell_volume 1062.0(2)
_computing_cell_refinement 'SAINT-Plus (Bruker, 1999\\)'
_computing_data_collection 'SMART (Bruker, 1998\\)'
_computing_data_reduction SAINT-Plus
_computing_molecular_graphics
;
ORTEP-3 for Windows (Farrugia, 1997\\) and DIAMOND (Brandenburg,
1999\\)
;
_computing_publication_material
;
WinGX (Farrugia, 1999\\) and PLATON (Spek,
2003\\)
;
_computing_structure_refinement 'SHELXL97 (Sheldrick, 1997\\)'
_computing_structure_solution 'SHELXS97 (Sheldrick, 1997\\)'
_diffrn_ambient_temperature 293(2)
_diffrn_measured_fraction_theta_full 0.999
_diffrn_measured_fraction_theta_max 0.999
_diffrn_measurement_device_type 'Bruker SMART 1K CCD area-detector'
_diffrn_measurement_method \w
_diffrn_radiation_monochromator graphite
_diffrn_radiation_source 'fine-focus sealed tube'
_diffrn_radiation_type MoK\a
_diffrn_radiation_wavelength 0.71073
_diffrn_reflns_av_R_equivalents 0.058
_diffrn_reflns_av_sigmaI/netI 0.0303
_diffrn_reflns_limit_h_max 23
_diffrn_reflns_limit_h_min -23
_diffrn_reflns_limit_k_max 6
_diffrn_reflns_limit_k_min -9
_diffrn_reflns_limit_l_max 11
_diffrn_reflns_limit_l_min -11
_diffrn_reflns_number 7017
_diffrn_reflns_theta_full 28.33
_diffrn_reflns_theta_max 28.33
_diffrn_reflns_theta_min 2.29
_diffrn_standards_number 0
_exptl_absorpt_coefficient_mu 2.961
_exptl_absorpt_correction_T_max 0.7077
_exptl_absorpt_correction_T_min 0.3334
_exptl_absorpt_correction_type integration
_exptl_absorpt_process_details '(XPREP; Bruker, 1999\\)'
_exptl_crystal_colour colourless
_exptl_crystal_density_diffrn 1.646
_exptl_crystal_density_method 'not measured'
_exptl_crystal_description plate
_exptl_crystal_F_000 512
_exptl_crystal_size_max 0.44
_exptl_crystal_size_mid 0.26
_exptl_crystal_size_min 0.12
_refine_diff_density_max 0.437
_refine_diff_density_min -0.668
_refine_ls_extinction_coef 0.0045(5)
_refine_ls_extinction_expression Fc^*^=kFc[1+0.001xFc^2^\l^3^/sin(2\q)]^-1/4^
_refine_ls_extinction_method SHELXL97
_refine_ls_goodness_of_fit_ref 1.063
_refine_ls_hydrogen_treatment constr
_refine_ls_matrix_type full
_refine_ls_number_constraints 38
_refine_ls_number_parameters 68
_refine_ls_number_reflns 1426
_refine_ls_number_restraints 0
_refine_ls_restrained_S_all 1.063
_refine_ls_R_factor_all 0.0276
_refine_ls_R_factor_gt 0.0228
_refine_ls_shift/su_max 0.002
_refine_ls_shift/su_mean 0.000
_refine_ls_structure_factor_coef Fsqd
_refine_ls_weighting_details 'calc w=1/[\s^2^(Fo^2^)+(0.0297P)^2^] where P=(Fo^2^+2Fc^2^)/3'
_refine_ls_weighting_scheme calc
_refine_ls_wR_factor_gt 0.0583
_refine_ls_wR_factor_ref 0.0598
_reflns_number_gt 1243
_reflns_number_total 1426
_reflns_threshold_expression I>2\s(I)
_cod_data_source_file fb2038.cif
_cod_data_source_block I
_cod_depositor_comments
;
The following automatic conversions were performed:
'_symmetry_cell_setting' value 'Orthorhombic' changed to 'orthorhombic'
according to '/home/saulius/struct/CIF-dictionaries/cif_core.dic'
dictionary named 'cif_core.dic' version 2.4.1 from 2010-06-29.

Automatic conversion script
Id: cif_fix_enum 1527 2010-12-29 10:47:43Z saulius 

The following automatic conversions were performed:

'_symmetry_cell_setting' value 'Orthorhombic' changed to
'orthorhombic' according to
/home/saulius/struct/CIF-dictionaries/cif_core.dic dictionary named
'cif_core.dic' version 2.4.1 from 2010-06-29.

Automatic conversion script
Id: cif_fix_values 1715 2011-07-08 13:25:40Z adriana 
;
_cod_database_code 2212150
_cod_database_fobs_code 2212150

loop_
_symmetry_equiv_pos_as_xyz
'x, y, z'
'-x+1/2, -y, z+1/2'
'x+1/2, -y+1/2, -z+1/2'
'-x, y+1/2, -z'
'-x, -y, -z'
'x-1/2, y, -z-1/2'
'-x-1/2, y-1/2, z-1/2'
'x, -y-1/2, z'

loop_
_atom_site_type_symbol
_atom_site_label
_atom_site_fract_x
_atom_site_fract_y
_atom_site_fract_z
_atom_site_U_iso_or_equiv
_atom_site_adp_type
_atom_site_calc_flag
_atom_site_refinement_flags
_atom_site_occupancy
C C1 0.83249(14) 0.25 0.1357(3) 0.0367(5) Uani d S 1
C C2 0.80644(17) 0.25 0.2869(3) 0.0425(6) Uani d S 1
C C3 0.72880(19) 0.25 0.3065(3) 0.0495(7) Uani d S 1
H H3 0.7095 0.25 0.4054 0.059 Uiso calc SR 1
C C4 0.67940(18) 0.25 0.1847(4) 0.0505(7) Uani d S 1
C C5 0.70875(16) 0.25 0.0381(3) 0.0463(7) Uani d S 1
H H5 0.6759 0.25 -0.0446 0.056 Uiso calc SR 1
C C6 0.78589(15) 0.25 0.0101(3) 0.0413(6) Uani d S 1
C C7 0.8139(2) 0.25 -0.1526(3) 0.0554(8) Uani d S 1
H H7A 0.7719 0.25 -0.2214 0.083 Uiso d SR 1
H H7B 0.8438 0.365 -0.17 0.083 Uiso d R 1
C C8 0.85995(18) 0.25 0.4209(3) 0.0558(8) Uani d S 1
H H8A 0.8319 0.25 0.5146 0.084 Uiso d SR 1
H H8B 0.891 0.365 0.4167 0.084 Uiso d R 1
C C9 0.5960(2) 0.25 0.2114(5) 0.0687(11) Uani d S 1
H H9A 0.5861 0.25 0.3193 0.103 Uiso d SR 1
H H9B 0.5743 0.365 0.166 0.103 Uiso d R 1
N N1 0.91463(12) 0.25 0.1142(3) 0.0432(5) Uani d S 1
H H1A 0.9251 0.25 0.0147 0.065 Uiso d SR 1
H H1B 0.9341 0.3566 0.1575 0.065 Uiso d R 1
I I1 0.955428(12) 0.75 0.19540(2) 0.05589(12) Uani d S 1

loop_
_atom_site_aniso_label
_atom_site_aniso_U_11
_atom_site_aniso_U_22
_atom_site_aniso_U_33
_atom_site_aniso_U_12
_atom_site_aniso_U_13
_atom_site_aniso_U_23
C1 0.0347(13) 0.0286(12) 0.0469(14) 0 0.0065(11) 0
C2 0.0438(15) 0.0387(16) 0.0450(15) 0 0.0066(11) 0
C3 0.0432(16) 0.0520(19) 0.0535(17) 0 0.0157(12) 0
C4 0.0374(15) 0.0390(16) 0.075(2) 0 0.0090(13) 0
C5 0.0415(15) 0.0426(16) 0.0548(16) 0 -0.0031(12) 0
C6 0.0446(15) 0.0324(13) 0.0469(14) 0 0.0041(11) 0
C7 0.0647(19) 0.0537(19) 0.0477(16) 0 0.0050(14) 0
C8 0.0577(19) 0.066(2) 0.0434(16) 0 -0.0014(13) 0
C9 0.0394(17) 0.071(3) 0.095(3) 0 0.0138(16) 0
N1 0.0368(12) 0.0408(13) 0.0522(13) 0 0.0070(10) 0
I1 0.05940(17) 0.03821(14) 0.07006(18) 0 0.02705(9) 0

loop_
_atom_type_symbol
_atom_type_description
_atom_type_scat_dispersion_real
_atom_type_scat_dispersion_imag
_atom_type_scat_source
C C 0.0033 0.0016 'International Tables Vol C Tables 4.2.6.8 and 6.1.1.4'
H H 0 0 'International Tables Vol C Tables 4.2.6.8 and 6.1.1.4'
N N 0.0061 0.0033 'International Tables Vol C Tables 4.2.6.8 and 6.1.1.4'
I I -0.4742 1.8119 'International Tables Vol C Tables 4.2.6.8 and 6.1.1.4'

loop_
_geom_angle_atom_site_label_1
_geom_angle_atom_site_label_2
_geom_angle_atom_site_label_3
_geom_angle
C6 C1 C2 123.6(2)
C6 C1 N1 119.8(2)
C2 C1 N1 116.7(3)
C3 C2 C1 116.4(3)
C3 C2 C8 122.0(3)
C1 C2 C8 121.5(3)
C4 C3 C2 122.5(3)
C4 C3 H3 118.8
C2 C3 H3 118.8
C3 C4 C5 118.3(3)
C3 C4 C9 120.6(3)
C5 C4 C9 121.1(3)
C4 C5 C6 122.3(3)
C4 C5 H5 118.9
C6 C5 H5 118.9
C1 C6 C5 117.0(3)
C1 C6 C7 123.6(3)
C5 C6 C7 119.4(3)
C6 C7 H7A 109.5
C6 C7 H7B 109.5
H7A C7 H7B 109.5
C2 C8 H8A 109.5
C2 C8 H8B 109.5
H8A C8 H8B 109.5
C4 C9 H9A 109.5
C4 C9 H9B 109.5
H9A C9 H9B 109.5
C1 N1 H1A 109.5
C1 N1 H1B 109.5
H1A N1 H1B 109.5

loop_
_geom_bond_atom_site_label_1
_geom_bond_atom_site_label_2
_geom_bond_distance
C1 C6 1.376(4)
C1 C2 1.401(4)
C1 N1 1.475(3)
C2 C3 1.394(4)
C2 C8 1.511(4)
C3 C4 1.382(5)
C3 H3 0.93
C4 C5 1.385(4)
C4 C9 1.504(5)
C5 C6 1.396(4)
C5 H5 0.93
C6 C7 1.508(4)
C7 H7A 0.96
C7 H7B 0.96
C8 H8A 0.96
C8 H8B 0.96
C9 H9A 0.96
C9 H9B 0.96
N1 H1A 0.89
N1 H1B 0.89

loop_
_geom_hbond_atom_site_label_D
_geom_hbond_atom_site_label_H
_geom_hbond_atom_site_label_A
_geom_hbond_site_symmetry_A
_geom_hbond_distance_DH
_geom_hbond_distance_HA
_geom_hbond_distance_DA
_geom_hbond_angle_DHA
N1 H1B I1 . 0.89 2.73 3.5570(8) 155.3
N1 H1A I1 5_765 0.89 2.81 3.562(2) 143

loop_
_geom_torsion_atom_site_label_1
_geom_torsion_atom_site_label_2
_geom_torsion_atom_site_label_3
_geom_torsion_atom_site_label_4
_geom_torsion
C6 C1 C2 C3 0
N1 C1 C2 C3 180
C6 C1 C2 C8 180
N1 C1 C2 C8 0
C1 C2 C3 C4 0
C8 C2 C3 C4 180
C2 C3 C4 C5 0
C2 C3 C4 C9 180
C3 C4 C5 C6 0
C9 C4 C5 C6 180
C2 C1 C6 C5 0
N1 C1 C6 C5 180
C2 C1 C6 C7 180
N1 C1 C6 C7 0
C4 C5 C6 C1 0
C4 C5 C6 C7 180

loop_
_cod_related_entry_id
_cod_related_entry_database
_cod_related_entry_code
1 ChemSpider 21125466
